data_2013735
loop_
_publ_author_name
'Gutzmann, Andreas'
'N\"ather, Christian'
'Bensch, Wolfgang'

_publ_section_title
;
 K~4~VP~2~S~9~
;
_journal_issue 2
_journal_name_full 'Acta Crystallographica Section C'
_journal_page_first i11
_journal_page_last i13
_journal_paper_doi 10.1107/S0108270103026623
_journal_volume 60
_journal_year 2004
_chemical_formula_iupac 'K4 V P2 S9'
_chemical_formula_moiety 'K4 + , V P2 S9 4-'
_chemical_formula_sum 'K4 P2 S9 V'
_chemical_formula_weight 557.82
_chemical_name_systematic
;
Tetrapotassium vanadium diphosphorus nonasulfide
;
_space_group_IT_number 33
_symmetry_cell_setting orthorhombic
_symmetry_space_group_name_Hall 'P 2c -2n'
_symmetry_space_group_name_H-M 'P n a 21'
_atom_sites_solution_hydrogens geom
_atom_sites_solution_primary direct
_atom_sites_solution_secondary difmap
_audit_creation_method SHELXL97
_cell_angle_alpha 90
_cell_angle_beta 90
_cell_angle_gamma 90
_cell_formula_units_Z 4
_cell_length_a 19.3587(15)
_cell_length_b 6.7658(5)
_cell_length_c 12.7869(7)
_cell_measurement_reflns_used 8000
_cell_measurement_temperature 180
_cell_measurement_theta_max 28.2
_cell_measurement_theta_min 1.9
_cell_volume 1674.8(2)
_computing_cell_refinement IPDS
_computing_data_collection 'IPDS (Stoe & Cie, 1998)'
_computing_data_reduction IPDS
_computing_molecular_graphics 'DIAMOND (Brandenburg, 1999)'
_computing_publication_material 'CIFTAB in SHELXTL (Bruker, 1998)'
_computing_structure_refinement 'SHELXL97 (Sheldrick, 1997)'
_computing_structure_solution 'SHELXS97 (Sheldrick, 1997)'
_diffrn_ambient_temperature 293(2)
_diffrn_measured_fraction_theta_full 0.987
_diffrn_measured_fraction_theta_max 0.987
_diffrn_measurement_device_type 'Stoe IPDS'
_diffrn_measurement_method \f
_diffrn_radiation_monochromator graphite
_diffrn_radiation_source 'fine-focus sealed tube'
_diffrn_radiation_type MoK\a
_diffrn_radiation_wavelength 0.71073
_diffrn_reflns_av_R_equivalents 0.040
_diffrn_reflns_av_sigmaI/netI 0.024
_diffrn_reflns_limit_h_max 25
_diffrn_reflns_limit_h_min -25
_diffrn_reflns_limit_k_max 8
_diffrn_reflns_limit_k_min -8
_diffrn_reflns_limit_l_max 16
_diffrn_reflns_limit_l_min -16
_diffrn_reflns_number 16873
_diffrn_reflns_theta_full 28.04
_diffrn_reflns_theta_max 28.04
_diffrn_reflns_theta_min 2.64
_diffrn_standards_decay_% none
_diffrn_standards_interval_count 0
_diffrn_standards_interval_time 0
_diffrn_standards_number none
_exptl_absorpt_coefficient_mu 2.868
_exptl_absorpt_correction_T_max 0.753
_exptl_absorpt_correction_T_min 0.510
_exptl_absorpt_correction_type numerical
_exptl_absorpt_process_details 'X-SHAPE (Stoe & Cie, 1998) and X-RED (Stoe & Cie, 1998)'
_exptl_crystal_colour red
_exptl_crystal_density_diffrn 2.212
_exptl_crystal_density_meas ?
_exptl_crystal_density_method 'not measured'
_exptl_crystal_description polyhedron
_exptl_crystal_F_000 1092
_exptl_crystal_size_max 0.25
_exptl_crystal_size_mid 0.20
_exptl_crystal_size_min 0.10
_refine_diff_density_max 1.67
_refine_diff_density_min -1.20
_refine_ls_abs_structure_details 'Flack (1983), with how many Friedel pairs'
_refine_ls_abs_structure_Flack 0.0(4)
_refine_ls_extinction_coef 0.0048(8)
_refine_ls_extinction_expression Fc^*^=kFc[1+0.001xFc^2^\l^3^/sin(2\q)]^-1/4^
_refine_ls_extinction_method 'SHELXL97 (Sheldrick, 1997)'
_refine_ls_goodness_of_fit_ref 1.051
_refine_ls_hydrogen_treatment none
_refine_ls_matrix_type full
_refine_ls_number_parameters 147
_refine_ls_number_reflns 3999
_refine_ls_number_restraints 1
_refine_ls_restrained_S_all 1.051
_refine_ls_R_factor_all 0.051
_refine_ls_R_factor_gt 0.048
_refine_ls_shift/su_max 0.000
_refine_ls_shift/su_mean 0.000
_refine_ls_structure_factor_coef Fsqd
_refine_ls_weighting_details 'calc w = 1/[\s^2^(Fo^2^)+(0.1015P)^2^] where P=(Fo^2^+2Fc^2^)/3'
_refine_ls_weighting_scheme calc
_refine_ls_wR_factor_gt 0.124
_refine_ls_wR_factor_ref 0.127
_reflns_number_gt 3610
_reflns_number_total 3999
_reflns_threshold_expression I>2\s(I)
_cod_data_source_file av1159.cif
_cod_data_source_block I
_cod_depositor_comments
;
The following automatic conversions were performed:

'_exptl_crystal_density_meas' value 'not measured' was changed to '?'
- the value is perceived as not measured.

Automatic conversion script
Id: cif_fix_values 3008 2015-01-20 13:52:24Z robertas 
;
_cod_database_code 2013735
_cod_database_fobs_code 2013735

loop_
_symmetry_equiv_pos_as_xyz
'x, y, z'
'-x, -y, z+1/2'
'x+1/2, -y+1/2, z'
'-x+1/2, y+1/2, z+1/2'

loop_
_atom_site_label
_atom_site_fract_x
_atom_site_fract_y
_atom_site_fract_z
_atom_site_U_iso_or_equiv
_atom_site_adp_type
_atom_site_calc_flag
_atom_site_refinement_flags
_atom_site_occupancy
_atom_site_disorder_assembly
_atom_site_disorder_group
_atom_site_type_symbol
K1 0.78461(9) 0.75120(11) 0.17680(13) 0.0213(4) Uani d . 1 . . K
K2 0.53614(8) 0.25562(11) 0.52620(14) 0.0191(4) Uani d . 1 . . K
K3 0.56809(8) 0.74970(10) 0.32833(14) 0.0146(4) Uani d . 1 . . K
K4 0.31871(8) 0.24486(11) 0.37562(15) 0.0152(4) Uani d . 1 . . K
V1 0.37499(3) 0.64313(7) 0.60152(17) 0.00844(14) Uani d . 1 . . V
P1 0.23215(9) 0.74837(11) 0.49990(13) 0.0081(4) Uani d . 1 . . P
P2 0.51736(9) 0.75168(11) 0.70201(16) 0.0084(4) Uani d . 1 . . P
S1 0.37527(4) 0.33080(10) 0.6015(2) 0.01332(16) Uani d . 1 . . S
S2 0.48623(9) 0.74867(11) 0.54470(17) 0.0116(4) Uani d . 1 . . S
S3 0.41840(9) 0.74967(11) 0.76604(15) 0.0106(4) Uani d . 1 . . S
S4 0.33215(9) 0.74768(12) 0.43692(14) 0.0124(4) Uani d . 1 . . S
S5 0.26336(9) 0.74618(12) 0.65663(16) 0.0131(4) Uani d . 1 . . S
S6 0.18420(6) 0.9981(2) 0.46056(12) 0.0147(3) Uani d . 1 . . S
S7 0.18266(6) 0.5016(2) 0.45858(12) 0.0160(4) Uani d . 1 . . S
S8 0.56760(6) 0.5057(2) 0.74575(12) 0.0143(3) Uani d . 1 . . S
S9 0.56529(6) 1.0025(2) 0.74306(11) 0.0139(3) Uani d . 1 . . S

loop_
_atom_site_aniso_label
_atom_site_aniso_U_11
_atom_site_aniso_U_22
_atom_site_aniso_U_33
_atom_site_aniso_U_12
_atom_site_aniso_U_13
_atom_site_aniso_U_23
K1 0.0179(9) 0.0230(9) 0.0230(11) -0.0025(3) -0.0026(8) 0.0013(3)
K2 0.0194(9) 0.0208(8) 0.0170(8) 0.0020(3) 0.0026(7) -0.0002(3)
K3 0.0139(8) 0.0194(9) 0.0104(8) 0.0005(2) 0.0009(6) -0.0010(2)
K4 0.0155(8) 0.0163(9) 0.0137(9) -0.0016(2) 0.0012(6) -0.0009(3)
V1 0.0076(2) 0.0099(2) 0.0079(2) 0.00020(19) -0.00045(19) -0.0003(4)
P1 0.0104(8) 0.0101(9) 0.0039(8) 0.0000(2) -0.0007(8) 0.0003(2)
P2 0.0053(8) 0.0046(8) 0.0153(10) -0.0004(2) -0.0008(8) 0.0000(3)
S1 0.0163(3) 0.0088(3) 0.0149(3) 0.0000(3) -0.0036(3) -0.0012(9)
S2 0.0081(8) 0.0167(9) 0.0101(9) -0.0023(2) 0.0025(8) 0.0004(3)
S3 0.0087(7) 0.0136(9) 0.0095(8) -0.0011(2) 0.0004(7) -0.0028(2)
S4 0.0107(7) 0.0190(10) 0.0076(9) 0.0017(3) 0.0014(7) 0.0025(3)
S5 0.0118(9) 0.0216(10) 0.0058(8) 0.0034(3) -0.0016(8) -0.0011(3)
S6 0.0135(6) 0.0081(7) 0.0226(8) 0.0017(4) -0.0008(5) 0.0003(7)
S7 0.0142(7) 0.0091(7) 0.0247(9) -0.0015(4) -0.0017(6) -0.0007(7)
S8 0.0132(7) 0.0078(7) 0.0218(8) 0.0025(4) -0.0066(5) 0.0029(7)
S9 0.0140(7) 0.0072(7) 0.0205(8) -0.0030(4) -0.0053(5) -0.0032(7)

loop_
_atom_type_symbol
_atom_type_description
_atom_type_scat_dispersion_real
_atom_type_scat_dispersion_imag
_atom_type_scat_source
P P 0.1023 0.0942 'International Tables Vol C Tables 4.2.6.8 and 6.1.1.4'
S S 0.1246 0.1234 'International Tables Vol C Tables 4.2.6.8 and 6.1.1.4'
K K 0.2009 0.2494 'International Tables Vol C Tables 4.2.6.8 and 6.1.1.4'
V V 0.3005 0.5294 'International Tables Vol C Tables 4.2.6.8 and 6.1.1.4'

loop_
_geom_angle_atom_site_label_1
_geom_angle_atom_site_label_2
_geom_angle_atom_site_label_3
_geom_angle_site_symmetry_1
_geom_angle_site_symmetry_3
_geom_angle
_geom_angle_publ_flag
S1 K1 S6 2_664 2_674 90.78(6) n
S1 K1 S7 2_664 2_664 81.22(6) n
S6 K1 S7 2_674 2_664 61.81(6) n
S1 K1 S4 2_664 3_565 122.24(7) n
S6 K1 S4 2_674 3_565 139.26(5) n
S7 K1 S4 2_664 3_565 139.21(5) n
S1 K1 S8 2_664 4_654 159.81(4) n
S6 K1 S8 2_674 4_654 78.82(4) n
S7 K1 S8 2_664 4_654 108.18(6) n
S4 K1 S8 3_565 4_654 62.09(5) n
S1 K1 S9 2_664 4_644 141.20(4) n
S6 K1 S9 2_674 4_644 107.53(6) n
S7 K1 S9 2_664 4_644 78.23(4) n
S4 K1 S9 3_565 4_644 62.71(5) n
S8 K1 S9 4_654 4_644 58.98(5) n
S1 K1 S5 2_664 2_664 64.31(4) n
S6 K1 S5 2_674 2_664 118.75(7) n
S7 K1 S5 2_664 2_664 59.70(5) n
S4 K1 S5 3_565 2_664 98.27(5) n
S8 K1 S5 4_654 2_664 135.88(6) n
S9 K1 S5 4_644 2_664 76.91(4) n
S1 K1 S5 2_664 2_674 83.90(5) n
S6 K1 S5 2_674 2_674 59.49(5) n
S7 K1 S5 2_664 2_674 118.85(7) n
S4 K1 S5 3_565 2_674 97.95(5) n
S8 K1 S5 4_654 2_674 75.92(4) n
S9 K1 S5 4_644 2_674 134.89(6) n
S5 K1 S5 2_664 2_674 148.19(8) n
S1 K1 K2 2_664 4_654 133.01(6) n
S6 K1 K2 2_674 4_654 55.22(4) n
S7 K1 K2 2_664 4_654 55.35(4) n
S4 K1 K2 3_565 4_654 103.56(4) n
S8 K1 K2 4_654 4_654 52.83(4) n
S9 K1 K2 4_644 4_654 52.32(4) n
S5 K1 K2 2_664 4_654 101.74(5) n
S5 K1 K2 2_674 4_654 100.78(5) n
S1 K1 K4 2_664 3 100.81(4) n
S6 K1 K4 2_674 3 151.21(5) n
S7 K1 K4 2_664 3 93.77(4) n
S4 K1 K4 3_565 3 52.08(3) n
S8 K1 K4 4_654 3 96.43(4) n
S9 K1 K4 4_644 3 48.81(4) n
S5 K1 K4 2_664 3 47.78(4) n
S5 K1 K4 2_674 3 147.34(7) n
K2 K1 K4 4_654 3 99.20(4) n
S1 K1 K4 2_664 3_565 116.81(5) n
S6 K1 K4 2_674 3_565 93.42(4) n
S7 K1 K4 2_664 3_565 150.66(5) n
S4 K1 K4 3_565 3_565 52.27(3) n
S8 K1 K4 4_654 3_565 47.72(4) n
S9 K1 K4 4_644 3_565 96.41(4) n
S5 K1 K4 2_664 3_565 147.76(7) n
S5 K1 K4 2_674 3_565 47.26(4) n
K2 K1 K4 4_654 3_565 98.43(4) n
K4 K1 K4 3 3_565 104.34(5) n
S1 K1 K4 2_664 2_664 46.17(6) n
S6 K1 K4 2_674 2_664 48.51(3) n
S7 K1 K4 2_664 2_664 49.30(3) n
S4 K1 K4 3_565 2_664 168.01(6) n
S8 K1 K4 4_654 2_664 127.25(5) n
S9 K1 K4 4_644 2_664 127.36(5) n
S5 K1 K4 2_664 2_664 79.53(5) n
S5 K1 K4 2_674 2_664 78.94(5) n
K2 K1 K4 4_654 2_664 88.42(4) n
K4 K1 K4 3 2_664 127.27(3) n
K4 K1 K4 3_565 2_664 126.16(3) n
S1 K2 S9 . 1_545 89.78(6) n
S1 K2 S8 . . 81.28(6) n
S9 K2 S8 1_545 . 61.68(5) n
S1 K2 S6 . 3_565 141.96(4) n
S9 K2 S6 1_545 3_565 108.36(6) n
S8 K2 S6 . 3_565 78.83(4) n
S1 K2 S7 . 3 158.46(4) n
S9 K2 S7 1_545 3 78.93(4) n
S8 K2 S7 . 3 108.54(6) n
S6 K2 S7 3_565 3 59.57(5) n
S1 K2 S3 . 2_664 121.68(7) n
S9 K2 S3 1_545 2_664 139.59(5) n
S8 K2 S3 . 2_664 140.59(5) n
S6 K2 S3 3_565 2_664 63.48(5) n
S7 K2 S3 3 2_664 62.65(5) n
S1 K2 S2 . . 64.56(4) n
S9 K2 S2 1_545 . 119.11(7) n
S8 K2 S2 . . 60.47(5) n
S6 K2 S2 3_565 . 77.43(4) n
S7 K2 S2 3 . 136.98(6) n
S3 K2 S2 2_664 . 98.43(5) n
S1 K2 S2 . 1_545 82.72(4) n
S9 K2 S2 1_545 1_545 59.56(5) n
S8 K2 S2 . 1_545 118.75(6) n
S6 K2 S2 3_565 1_545 135.31(5) n
S7 K2 S2 3 1_545 75.74(4) n
S3 K2 S2 2_664 1_545 97.08(5) n
S2 K2 S2 . 1_545 147.22(8) n
S1 K2 K1 . 4_645 133.22(6) n
S9 K2 K1 1_545 4_645 55.95(4) n
S8 K2 K1 . 4_645 55.63(3) n
S6 K2 K1 3_565 4_645 52.41(4) n
S7 K2 K1 3 4_645 52.91(4) n
S3 K2 K1 2_664 4_645 104.20(4) n
S2 K2 K1 . 4_645 102.53(5) n
S2 K2 K1 1_545 4_645 101.37(5) n
S1 K2 K3 . . 100.98(4) n
S9 K2 K3 1_545 . 152.13(5) n
S8 K2 K3 . . 94.35(4) n
S6 K2 K3 3_565 . 49.22(4) n
S7 K2 K3 3 . 97.39(4) n
S3 K2 K3 2_664 . 52.68(3) n
S2 K2 K3 . . 47.56(4) n
S2 K2 K3 1_545 . 146.78(7) n
K1 K2 K3 4_645 . 99.67(3) n
S1 K2 K3 . 1_545 115.48(5) n
S9 K2 K3 1_545 1_545 93.25(4) n
S8 K2 K3 . 1_545 150.80(5) n
S6 K2 K3 3_565 1_545 97.06(4) n
S7 K2 K3 3 1_545 47.98(4) n
S3 K2 K3 2_664 1_545 52.14(3) n
S2 K2 K3 . 1_545 147.40(7) n
S2 K2 K3 1_545 1_545 46.65(4) n
K1 K2 K3 4_645 1_545 98.84(3) n
K3 K2 K3 . 1_545 104.81(5) n
S1 K2 K3 . 2_665 46.02(6) n
S9 K2 K3 1_545 2_665 48.06(3) n
S8 K2 K3 . 2_665 48.88(3) n
S6 K2 K3 3_565 2_665 127.55(5) n
S7 K2 K3 3 2_665 126.91(5) n
S3 K2 K3 2_664 2_665 167.20(6) n
S2 K2 K3 . 2_665 79.58(5) n
S2 K2 K3 1_545 2_665 78.94(5) n
K1 K2 K3 4_645 2_665 88.55(4) n
K3 K2 K3 . 2_665 127.11(3) n
K3 K2 K3 1_545 2_665 125.55(3) n
S1 K3 S2 2_664 . 166.45(5) n
S1 K3 S7 2_664 3_565 108.94(6) n
S2 K3 S7 . 3_565 84.00(6) n
S1 K3 S9 2_664 2_674 93.25(6) n
S2 K3 S9 . 2_674 84.14(5) n
S7 K3 S9 3_565 2_674 116.46(5) n
S1 K3 S6 2_664 3_565 98.51(6) n
S2 K3 S6 . 3_565 83.80(6) n
S7 K3 S6 3_565 3_565 62.04(6) n
S9 K3 S6 2_674 3_565 167.94(8) n
S1 K3 S8 2_664 2_664 83.83(6) n
S2 K3 S8 . 2_664 83.19(5) n
S7 K3 S8 3_565 2_664 167.19(8) n
S9 K3 S8 2_674 2_664 62.29(5) n
S6 K3 S8 3_565 2_664 116.19(5) n
S1 K3 S3 2_664 2_664 66.12(4) n
S2 K3 S3 . 2_664 103.52(5) n
S7 K3 S3 3_565 2_664 124.72(6) n
S9 K3 S3 2_674 2_664 118.77(6) n
S6 K3 S3 3_565 2_664 64.51(4) n
S8 K3 S3 2_664 2_664 58.74(4) n
S1 K3 S3 2_664 2_674 86.08(5) n
S2 K3 S3 . 2_674 103.73(5) n
S7 K3 S3 3_565 2_674 64.05(4) n
S9 K3 S3 2_674 2_674 58.99(4) n
S6 K3 S3 3_565 2_674 124.29(6) n
S8 K3 S3 2_664 2_674 119.50(6) n
S3 K3 S3 2_664 2_674 152.16(8) n
S1 K3 P1 2_664 3_565 103.74(6) n
S2 K3 P1 . 3_565 85.17(6) n
S7 K3 P1 3_565 3_565 31.13(3) n
S9 K3 P1 2_674 3_565 146.98(4) n
S6 K3 P1 3_565 3_565 31.07(3) n
S8 K3 P1 2_664 3_565 146.55(5) n
S3 K3 P1 2_664 3_565 94.10(4) n
S3 K3 P1 2_674 3_565 93.71(4) n
S1 K3 K2 2_664 . 117.67(3) n
S2 K3 K2 . . 53.68(3) n
S7 K3 K2 3_565 . 101.68(6) n
S9 K3 K2 2_674 . 119.27(5) n
S6 K3 K2 3_565 . 52.27(4) n
S8 K3 K2 2_664 . 70.34(4) n
S3 K3 K2 2_664 . 51.83(4) n
S3 K3 K2 2_674 . 155.91(6) n
P1 K3 K2 3_565 . 77.49(4) n
S1 K3 K2 2_664 1_565 136.86(4) n
S2 K3 K2 . 1_565 54.54(3) n
S7 K3 K2 3_565 1_565 51.94(4) n
S9 K3 K2 2_674 1_565 70.99(4) n
S6 K3 K2 3_565 1_565 101.67(6) n
S8 K3 K2 2_664 1_565 119.21(5) n
S3 K3 K2 2_664 1_565 156.60(6) n
S3 K3 K2 2_674 1_565 51.14(4) n
P1 K3 K2 3_565 1_565 77.37(4) n
K2 K3 K2 . 1_565 104.81(5) n
S1 K3 K2 2_664 2_664 48.95(4) n
S2 K3 K2 . 2_664 122.62(6) n
S7 K3 K2 3_565 2_664 140.88(5) n
S9 K3 K2 2_674 2_664 48.88(4) n
S6 K3 K2 3_565 2_664 140.47(5) n
S8 K3 K2 2_664 2_664 49.22(4) n
S3 K3 K2 2_664 2_664 79.86(4) n
S3 K3 K2 2_674 2_664 80.82(4) n
P1 K3 K2 3_565 2_664 152.21(6) n
K2 K3 K2 . 2_664 117.07(3) n
K2 K3 K2 1_565 2_664 117.48(3) n
S1 K4 S5 . 4_544 166.08(5) n
S1 K4 S8 . 2_664 97.95(6) n
S5 K4 S8 4_544 2_664 83.55(6) n
S1 K4 S9 . 2_664 109.36(6) n
S5 K4 S9 4_544 2_664 83.66(6) n
S8 K4 S9 2_664 2_664 62.22(6) n
S1 K4 S6 . 1_545 93.81(7) n
S5 K4 S6 4_544 1_545 84.12(5) n
S8 K4 S6 2_664 1_545 167.64(9) n
S9 K4 S6 2_664 1_545 117.13(5) n
S1 K4 S7 . . 83.47(6) n
S5 K4 S7 4_544 . 83.41(6) n
S8 K4 S7 2_664 . 115.47(5) n
S9 K4 S7 2_664 . 167.05(9) n
S6 K4 S7 1_545 . 62.08(5) n
S1 K4 S4 . 1_545 86.88(5) n
S5 K4 S4 4_544 1_545 103.68(5) n
S8 K4 S4 2_664 1_545 124.90(6) n
S9 K4 S4 2_664 1_545 64.48(4) n
S6 K4 S4 1_545 1_545 59.34(4) n
S7 K4 S4 . 1_545 119.61(6) n
S1 K4 S4 . . 65.71(4) n
S5 K4 S4 4_544 . 103.22(5) n
S8 K4 S4 2_664 . 63.71(4) n
S9 K4 S4 2_664 . 124.18(6) n
S6 K4 S4 1_545 . 118.67(6) n
S7 K4 S4 . . 58.69(4) n
S4 K4 S4 1_545 . 152.56(8) n
S1 K4 K1 . 3_455 138.40(4) n
S5 K4 K1 4_544 3_455 53.62(3) n
S8 K4 K1 2_664 3_455 102.13(6) n
S9 K4 K1 2_664 3_455 52.75(4) n
S6 K4 K1 1_545 3_455 70.94(4) n
S7 K4 K1 . 3_455 118.58(5) n
S4 K4 K1 1_545 3_455 51.82(4) n
S4 K4 K1 . 3_455 155.55(6) n
S1 K4 K1 . 3_465 116.72(3) n
S5 K4 K1 4_544 3_465 53.73(3) n
S8 K4 K1 2_664 3_465 52.22(4) n
S9 K4 K1 2_664 3_465 101.79(6) n
S6 K4 K1 1_545 3_465 118.51(5) n
S7 K4 K1 . 3_465 69.73(4) n
S4 K4 K1 1_545 3_465 156.14(6) n
S4 K4 K1 . 3_465 51.23(4) n
K1 K4 K1 3_455 3_465 104.34(5) n
S1 K4 K1 . 2_665 49.00(4) n
S5 K4 K1 4_544 2_665 122.98(6) n
S8 K4 K1 2_664 2_665 140.04(5) n
S9 K4 K1 2_664 2_665 141.15(5) n
S6 K4 K1 1_545 2_665 48.93(4) n
S7 K4 K1 . 2_665 49.40(4) n
S4 K4 K1 1_545 2_665 80.78(4) n
S4 K4 K1 . 2_665 80.19(4) n
K1 K4 K1 3_455 2_665 117.57(3) n
K1 K4 K1 3_465 2_665 116.66(3) n
S1 K4 K2 . . 45.43(4) n
S5 K4 K2 4_544 . 144.14(7) n
S8 K4 K2 2_664 . 65.57(5) n
S9 K4 K2 2_664 . 66.40(5) n
S6 K4 K2 1_545 . 126.33(6) n
S7 K4 K2 . . 125.36(6) n
S4 K4 K2 1_545 . 81.54(4) n
S4 K4 K2 . . 79.86(4) n
K1 K4 K2 3_455 . 113.66(3) n
K1 K4 K2 3_465 . 111.88(3) n
K1 K4 K2 2_665 . 92.86(5) n
S1 V1 S4 . . 107.42(9) y
S1 V1 S3 . . 107.60(8) y
S4 V1 S3 . . 144.99(3) y
S1 V1 S5 . . 107.19(4) y
S4 V1 S5 . . 81.82(7) y
S3 V1 S5 . . 88.29(9) y
S1 V1 S2 . . 107.30(4) y
S4 V1 S2 . . 87.47(9) y
S3 V1 S2 . . 81.92(7) y
S5 V1 S2 . . 145.50(3) y
S6 P1 S7 . . 114.76(11) y
S6 P1 S5 . . 112.47(8) y
S7 P1 S5 . . 112.70(8) y
S6 P1 S4 . . 109.58(7) y
S7 P1 S4 . . 109.86(7) y
S5 P1 S4 . . 95.81(10) y
S6 P1 K3 . 3_465 58.01(6) n
S7 P1 K3 . 3_465 57.15(6) n
S5 P1 K3 . 3_465 141.41(9) n
S4 P1 K3 . 3_465 122.78(9) n
S9 P2 S8 . . 113.88(11) y
S9 P2 S3 . . 109.17(8) y
S8 P2 S3 . . 109.31(8) y
S9 P2 S2 . . 113.08(8) y
S8 P2 S2 . . 113.45(8) y
S3 P2 S2 . . 96.46(10) y
V1 S1 K4 . . 100.61(8) n
V1 S1 K3 . 2_665 100.01(8) n
K4 S1 K3 . 2_665 159.38(3) n
V1 S1 K1 . 2_665 99.57(4) n
K4 S1 K1 . 2_665 84.84(5) n
K3 S1 K1 2_665 2_665 91.66(8) n
V1 S1 K2 . . 99.01(4) n
K4 S1 K2 . . 91.83(8) n
K3 S1 K2 2_665 . 85.03(5) n
K1 S1 K2 2_665 . 161.42(3) n
P2 S2 V1 . . 88.29(10) n
P2 S2 K3 . . 133.51(9) n
V1 S2 K3 . . 135.61(10) n
P2 S2 K2 . . 89.70(6) n
V1 S2 K2 . . 89.11(4) n
K3 S2 K2 . . 78.77(5) n
P2 S2 K2 . 1_565 88.65(6) n
V1 S2 K2 . 1_565 123.55(5) n
K3 S2 K2 . 1_565 78.81(5) n
K2 S2 K2 . 1_565 147.22(8) n
P2 S3 V1 . . 88.81(9) n
P2 S3 K2 . 2_665 98.33(9) n
V1 S3 K2 . 2_665 160.51(5) n
P2 S3 K3 . 2_665 91.56(5) n
V1 S3 K3 . 2_665 86.26(4) n
K2 S3 K3 2_665 2_665 75.49(5) n
P2 S3 K3 . 2_675 90.83(5) n
V1 S3 K3 . 2_675 121.52(6) n
K2 S3 K3 2_665 2_675 76.72(4) n
K3 S3 K3 2_665 2_675 152.16(8) n
P1 S4 V1 . . 89.00(9) n
P1 S4 K1 . 3_465 97.12(8) n
V1 S4 K1 . 3_465 161.77(5) n
P1 S4 K4 . 1_565 90.88(5) n
V1 S4 K4 . 1_565 121.13(6) n
K1 S4 K4 3_465 1_565 76.10(4) n
P1 S4 K4 . . 91.12(5) n
V1 S4 K4 . . 86.26(4) n
K1 S4 K4 3_465 . 76.50(5) n
K4 S4 K4 1_565 . 152.56(8) n
P1 S5 V1 . . 88.89(10) n
P1 S5 K4 . 4 133.65(9) n
V1 S5 K4 . 4 134.87(10) n
P1 S5 K1 . 2_665 90.05(6) n
V1 S5 K1 . 2_665 88.92(4) n
K4 S5 K1 4 2_665 78.60(5) n
P1 S5 K1 . 2_675 89.27(6) n
V1 S5 K1 . 2_675 122.86(6) n
K4 S5 K1 4 2_675 79.02(5) n
K1 S5 K1 2_665 2_675 148.19(8) n
P1 S6 K3 . 3_465 90.92(6) n
P1 S6 K4 . 1_565 98.36(7) n
K3 S6 K4 3_465 1_565 129.41(9) n
P1 S6 K1 . 2_675 98.00(7) n
K3 S6 K1 3_465 2_675 145.24(6) n
K4 S6 K1 1_565 2_675 82.56(5) n
P1 S6 K2 . 3_465 137.88(8) n
K3 S6 K2 3_465 3_465 78.51(4) n
K4 S6 K2 1_565 3_465 119.92(5) n
K1 S6 K2 2_675 3_465 72.37(4) n
P1 S7 K3 . 3_465 91.73(7) n
P1 S7 K4 . . 98.10(7) n
K3 S7 K4 3_465 . 130.39(9) n
P1 S7 K1 . 2_665 96.68(7) n
K3 S7 K1 3_465 2_665 145.67(7) n
K4 S7 K1 . 2_665 81.29(5) n
P1 S7 K2 . 3_455 138.83(8) n
K3 S7 K2 3_465 3_455 80.08(4) n
K4 S7 K2 . 3_455 117.96(5) n
K1 S7 K2 2_665 3_455 71.74(4) n
P2 S8 K4 . 2_665 92.30(7) n
P2 S8 K3 . 2_665 97.87(6) n
K4 S8 K3 2_665 2_665 130.36(9) n
P2 S8 K2 . . 95.60(8) n
K4 S8 K2 2_665 . 145.28(7) n
K3 S8 K2 2_665 . 81.90(5) n
P2 S8 K1 . 4_645 138.04(8) n
K4 S8 K1 2_665 4_645 80.06(5) n
K3 S8 K1 2_665 4_645 118.53(5) n
K2 S8 K1 . 4_645 71.54(4) n
P2 S9 K3 . 2_675 98.98(6) n
P2 S9 K4 . 2_665 91.16(7) n
K3 S9 K4 2_675 2_665 129.19(9) n
P2 S9 K2 . 1_565 98.04(8) n
K3 S9 K2 2_675 1_565 83.06(5) n
K4 S9 K2 2_665 1_565 144.67(7) n
P2 S9 K1 . 4_655 137.38(8) n
K3 S9 K1 2_675 4_655 119.71(5) n
K4 S9 K1 2_665 4_655 78.44(4) n
K2 S9 K1 1_565 4_655 71.73(4) n

loop_
_geom_bond_atom_site_label_1
_geom_bond_atom_site_label_2
_geom_bond_site_symmetry_2
_geom_bond_distance
_geom_bond_publ_flag
K1 S1 2_664 3.288(2) y
K1 S6 2_674 3.300(2) y
K1 S7 2_664 3.334(2) y
K1 S4 3_565 3.451(3) y
K1 S8 4_654 3.454(2) y
K1 S9 4_644 3.463(2) y
K1 S5 2_664 3.5005(13) y
K1 S5 2_674 3.5346(13) y
K1 K2 4_654 3.9687(12) n
K1 K4 3 4.2619(17) n
K1 K4 3_565 4.3039(18) n
K1 K4 2_664 4.340(3) n
K2 S1 . 3.299(2) y
K2 S9 1_545 3.308(2) y
K2 S8 . 3.334(2) y
K2 S6 3_565 3.4202(19) y
K2 S7 3 3.4382(19) y
K2 S3 2_664 3.441(3) y
K2 S2 . 3.4810(13) y
K2 S2 1_545 3.5713(13) y
K2 K1 4_645 3.9687(12) n
K2 K3 . 4.2378(18) n
K2 K3 1_545 4.3013(17) n
K2 K3 2_665 4.359(3) n
K3 S1 2_664 3.148(3) y
K3 S2 . 3.188(3) y
K3 S7 3_565 3.244(2) y
K3 S9 2_674 3.2659(19) y
K3 S6 3_565 3.274(2) y
K3 S8 2_664 3.3166(19) y
K3 S3 2_664 3.4811(12) y
K3 S3 2_674 3.4894(12) y
K3 P1 3_565 3.860(2) n
K3 K2 1_565 4.3013(17) n
K3 K2 2_664 4.359(3) n
K4 S1 . 3.143(3) y
K4 S5 4_544 3.220(3) y
K4 S8 2_664 3.233(2) y
K4 S9 2_664 3.274(2) y
K4 S6 1_545 3.278(2) y
K4 S7 . 3.329(2) y
K4 S4 1_545 3.4638(13) y
K4 S4 . 3.5007(13) y
K4 K1 3_455 4.2619(17) n
K4 K1 3_465 4.3039(18) n
K4 K1 2_665 4.340(3) n
V1 S1 . 2.1132(9) y
V1 S4 . 2.370(3) y
V1 S3 . 2.377(3) y
V1 S5 . 2.3774(18) y
V1 S2 . 2.3823(19) y
P1 S6 . 1.9922(17) y
P1 S7 . 1.9963(18) y
P1 S5 . 2.093(3) y
P1 S4 . 2.097(3) y
P1 K3 3_465 3.860(2) n
P2 S9 . 2.0042(17) y
P2 S8 . 2.0073(17) y
P2 S3 . 2.083(3) y
P2 S2 . 2.100(3) y
S1 K3 2_665 3.148(3) n
S1 K1 2_665 3.288(2) n
S2 K2 1_565 3.5713(13) n
S3 K2 2_665 3.441(3) n
S3 K3 2_665 3.4811(12) n
S3 K3 2_675 3.4894(12) n
S4 K1 3_465 3.451(3) n
S4 K4 1_565 3.4638(13) n
S5 K4 4 3.220(3) n
S5 K1 2_665 3.5005(13) n
S5 K1 2_675 3.5346(13) n
S6 K3 3_465 3.274(2) n
S6 K4 1_565 3.278(2) n
S6 K1 2_675 3.300(2) n
S6 K2 3_465 3.4202(19) n
S7 K3 3_465 3.244(2) n
S7 K1 2_665 3.334(2) n
S7 K2 3_455 3.4382(19) n
S8 K4 2_665 3.233(2) n
S8 K3 2_665 3.3166(19) n
S8 K1 4_645 3.454(2) n
S9 K3 2_675 3.2659(19) n
S9 K4 2_665 3.274(2) n
S9 K2 1_565 3.308(2) n
S9 K1 4_655 3.463(2) n
